data_9010056
loop_
_publ_author_name
'Kyono, A.'
'Kimata, M.'
'Hatta, T.'

_publ_section_title
;Light-induced degradation dynamics in realgar: in situ structural
 investigation using single crystal X-ray diffraction and X-ray photoelectron
 spectroscopy Sample: Getchell mine, Nevada; t = 12 hours Note: space group
 corrected
;
_journal_name_full 'American Mineralogist'
_journal_page_first 1563
_journal_page_last 1570
_journal_paper_doi 10.2138/am.2005.1785
_journal_volume 90
_journal_year 2005
_chemical_formula_sum 'As S'
_chemical_name_mineral Realgar
_space_group_IT_number 14
_symmetry_space_group_name_Hall '-P 2yn'
_symmetry_space_group_name_H-M 'P 1 21/n 1'
_cell_angle_alpha 90
_cell_angle_beta 105.71
_cell_angle_gamma 90
_cell_length_a 9.360
_cell_length_b 13.573
_cell_length_c 6.590
_cell_formula_units_Z 16
_cell_volume 805.941
_database_code_amcsd 0003935
_exptl_crystal_density_diffrn 3.527
_cod_database_code 9010056

loop_
_space_group_symop_operation_xyz
x,y,z
1/2+x,1/2-y,1/2+z
1/2-x,1/2+y,1/2-z
-x,-y,-z

loop_
_atom_site_aniso_label
_atom_site_aniso_U_11
_atom_site_aniso_U_22
_atom_site_aniso_U_33
_atom_site_aniso_U_12
_atom_site_aniso_U_13
_atom_site_aniso_U_23
As1 0.06270 0.05000 0.06520 -0.00710 0.01490 -0.00330
As2 0.05000 0.04630 0.07530 0.00200 0.02060 0.00320
As3 0.05480 0.05580 0.05510 -0.00470 0.01420 -0.00690
As4 0.05530 0.05520 0.06350 0.00350 0.00820 0.00390
S1 0.05970 0.04990 0.07100 0.00420 0.02510 0.00340
S2 0.05910 0.05350 0.06110 0.00300 0.02220 0.00570
S3 0.07900 0.04420 0.06830 0.00610 0.01390 0.01070
S4 0.06320 0.05750 0.07730 0.00870 0.02130 -0.00440

loop_
_atom_site_label
_atom_site_fract_x
_atom_site_fract_y
_atom_site_fract_z
_atom_site_U_iso_or_equiv
As1 0.12410 -0.02060 0.76490 0.05980
As2 0.42350 0.13860 0.85410 0.05650
As3 0.32060 0.12660 0.17600 0.05540
As4 0.04150 0.15990 0.71520 0.05950
S1 0.34650 -0.00570 0.70410 0.05880
S2 0.21290 -0.02190 0.11410 0.05680
S3 0.23940 0.22560 0.64380 0.06500
S4 0.10650 0.21050 0.04660 0.06560

loop_
_cod_related_entry_id
_cod_related_entry_database
_cod_related_entry_code
1 AMCSD 0003935
